data_4020276
loop_
_publ_author_name
'Toshio Shimizu'
'Mari Kawaguchi'
'Takahiro Tsuchiya'
'Kazunori Hirabayashi'
'Nobumasa Kamigata'

_journal_name_full 'Journal of Organic Chemistry'
_journal_page_first 5036
_journal_page_last 5044
_journal_paper_doi 10.1021/jo0502807
_journal_volume 70
_journal_year 2005
_chemical_formula_moiety 'C16 H16 Se8 '
_chemical_formula_sum 'C16 H16 Se8'
_chemical_formula_weight 839.98
_space_group_IT_number 14
_symmetry_cell_setting monoclinic
_symmetry_space_group_name_Hall '-P 2yab'
_symmetry_space_group_name_H-M 'P 1 21/a 1'
_cell_angle_alpha 90
_cell_angle_beta 97.71(4)
_cell_angle_gamma 90
_cell_formula_units_Z 2
_cell_length_a 10.258(6)
_cell_length_b 8.901(5)
_cell_length_c 12.501(5)
_cell_measurement_temperature 173.2
_cell_volume 1131(1)
_exptl_crystal_density_diffrn 2.466
_cod_original_sg_symbol_H-M 'P 21/a'
_cod_original_formula_sum 'C16 H16 Se8 '
_cod_database_code 4020276

loop_
_symmetry_equiv_pos_as_xyz
x,y,z
1/2-x,1/2+y,-z
-x,-y,-z
1/2+x,1/2-y,z

loop_
_atom_site_label
_atom_site_type_symbol
_atom_site_fract_x
_atom_site_fract_y
_atom_site_fract_z
_atom_site_U_iso_or_equiv
_atom_site_adp_type
_atom_site_occupancy
_atom_site_calc_flag
_atom_site_refinement_flags
_atom_site_disorder_assembly
_atom_site_disorder_group
Se(1) Se 0.10513(9) 0.3407(1) 0.27535(8) 0.0279(3) Uani 1.00 d . . .
Se(2) Se 0.2606(1) 0.5962(1) 0.45920(9) 0.0331(3) Uani 1.00 d . . .
Se(3) Se 0.2578(1) 0.7269(1) 0.20126(9) 0.0398(3) Uani 1.00 d . . .
Se(4) Se 0.1014(1) 0.7494(1) -0.05356(9) 0.0395(3) Uani 1.00 d . . .
C(1) C 0.2847(9) 0.333(1) 0.3327(8) 0.030(3) Uani 1.00 d . . .
C(2) C 0.3465(10) 0.434(1) 0.3964(9) 0.034(3) Uani 1.00 d . . .
C(3) C 0.374(1) 0.753(1) 0.4218(9) 0.041(3) Uani 1.00 d . . .
C(4) C 0.373(1) 0.800(1) 0.3195(9) 0.037(3) Uani 1.00 d . . .
C(5) C 0.311(1) 0.858(1) 0.0959(9) 0.033(3) Uani 1.00 d . . .
C(6) C 0.247(1) 0.871(1) -0.0024(10) 0.036(3) Uani 1.00 d . . .
C(7) C -0.007(1) 0.894(1) -0.1336(9) 0.035(3) Uani 1.00 d . . .
C(8) C -0.0934(9) 0.857(1) -0.2144(9) 0.031(3) Uani 1.00 d . . .
H(1) H 0.3353 0.2490 0.3128 0.0355 Uiso 1.00 calc . . .
H(2) H 0.4401 0.4265 0.4132 0.0404 Uiso 1.00 calc . . .
H(3) H 0.4327 0.7997 0.4783 0.0487 Uiso 1.00 calc . . .
H(4) H 0.4355 0.8755 0.3056 0.0439 Uiso 1.00 calc . . .
H(5) H 0.3892 0.9161 0.1150 0.0387 Uiso 1.00 calc . . .
H(6) H 0.2757 0.9455 -0.0500 0.0421 Uiso 1.00 calc . . .
H(7) H 0.0025 0.9979 -0.1128 0.0421 Uiso 1.00 calc . . .
H(8) H -0.1555 0.9323 -0.2741 0.0562 Uiso 1.00 calc . . .

loop_
_atom_site_aniso_label
_atom_site_aniso_U_11
_atom_site_aniso_U_22
_atom_site_aniso_U_33
_atom_site_aniso_U_12
_atom_site_aniso_U_13
_atom_site_aniso_U_23
Se(1) 0.0287(5) 0.0285(5) 0.0266(6) 0.0017(4) 0.0042(4) -0.0053(4)
Se(2) 0.0425(6) 0.0315(5) 0.0264(6) -0.0030(5) 0.0091(5) -0.0042(4)
Se(3) 0.0564(7) 0.0367(6) 0.0247(6) -0.0181(5) 0.0000(5) 0.0030(5)
Se(4) 0.0513(7) 0.0323(6) 0.0320(6) -0.0090(5) -0.0049(5) 0.0023(5)
C(1) 0.028(4) 0.033(5) 0.027(6) 0.000(4) 0.000(4) -0.005(4)
C(2) 0.036(5) 0.037(6) 0.029(6) -0.004(5) 0.006(5) 0.003(5)
C(3) 0.044(6) 0.045(6) 0.032(6) -0.006(5) -0.002(5) -0.003(5)
C(4) 0.047(6) 0.031(5) 0.030(6) -0.014(5) -0.002(5) -0.001(4)
C(5) 0.038(5) 0.040(6) 0.021(6) -0.003(5) 0.009(4) -0.004(4)
C(6) 0.041(5) 0.034(5) 0.035(6) -0.008(5) 0.015(5) 0.004(5)
C(7) 0.039(5) 0.034(5) 0.033(6) 0.001(5) 0.011(5) -0.006(5)
C(8) 0.034(5) 0.026(5) 0.034(6) 0.003(4) 0.008(4) -0.008(4)

loop_
_geom_bond_atom_site_label_1
_geom_bond_atom_site_label_2
_geom_bond_distance
_geom_bond_site_symmetry_1
_geom_bond_site_symmetry_2
_geom_bond_publ_flag
Se(1) C(1) 1.886(9) . . yes
Se(1) C(8) 1.918(10) . 3_565 yes
Se(2) C(2) 1.91(1) . . yes
Se(2) C(3) 1.91(1) . . yes
Se(3) C(4) 1.882(10) . . yes
Se(3) C(5) 1.89(1) . . yes
Se(4) C(6) 1.89(1) . . yes
Se(4) C(7) 1.90(1) . . yes
C(1) C(2) 1.31(1) . . yes
C(1) H(1) 0.965 . . no
C(2) H(2) 0.957 . . no
C(3) C(4) 1.34(2) . . yes
C(3) H(3) 0.960 . . no
C(4) H(4) 0.958 . . no
C(5) C(6) 1.32(1) . . yes
C(5) H(5) 0.962 . . no
C(6) H(6) 0.962 . . no
C(7) C(8) 1.29(1) . . yes
C(7) H(7) 0.962 . . no
C(8) H(8) 1.130 . . no
